data_7160986
loop_
_publ_author_name
'Chu, Ngoc Lan'
'Tran, Quang Huy'
'Tran, Quynh Trang'
'Bui, Thai Thanh Thu'
'Mac, Dinh Hung'
'Ngo, Quoc Anh'
'Pham, Quoc Nghi'
'Nguyen, Le Anh'
'Retailleau, Pascal'
'Nguyen, Thanh Binh'

_publ_section_title
;
 Base-promoted decarboxylative condensation of cinnamonitriles and
 phenylacetic acids with sulfur: direct access to azatrithiapentalenes.
;
_journal_issue 7
_journal_name_full 'Organic &amp; biomolecular chemistry'
_journal_page_first 1424
_journal_page_last 1427
_journal_paper_doi 10.1039/d5ob01790d
_journal_volume 24
_journal_year 2026
_chemical_formula_moiety 'C24 H24 N2 S4'
_chemical_formula_sum 'C24 H24 N2 S4'
_chemical_formula_weight 468.736
_chemical_name_systematic 1,2-bis(5-(4-isopropylphenyl)isothiazol-3-yl)disulfane
_space_group_crystal_system monoclinic
_space_group_IT_number 14
_space_group_name_Hall '-P 2ybc'
_space_group_name_H-M_alt 'P 1 21/c 1'
_symmetry_Int_Tables_number 14
_atom_sites_solution_primary dual
_audit_creation_date 2025-01-10
_audit_creation_method
;
Olex2 1.5-ac6-020
(compiled 2024.02.14 svn.r2f8d729c for Rigaku Oxford Diffraction, GUI svn.r6966)
;
_audit_update_record
;
2025-07-21 deposited with the CCDC.	2026-01-26 downloaded from the CCDC.
;
_cell_angle_alpha 90
_cell_angle_beta 91.920(4)
_cell_angle_gamma 90
_cell_formula_units_Z 4
_cell_length_a 14.0690(5)
_cell_length_b 18.3904(7)
_cell_length_c 8.9706(4)
_cell_measurement_reflns_used 10294
_cell_measurement_temperature 293(2)
_cell_measurement_theta_max 28.5360
_cell_measurement_theta_min 2.8740
_cell_volume 2319.70(16)
_computing_cell_refinement 'CrysAlisPro 1.171.43.143a (Rigaku OD, 2024)'
_computing_data_collection 'CrysAlisPro system (CCD 43.143a 64-bit (release 25-10-2024))'
_computing_data_reduction 'CrysAlisPro 1.171.43.143a (Rigaku OD, 2024)'
_computing_molecular_graphics 'Olex2 1.5-ac6-020 (Dolomanov et al., 2009)'
_computing_publication_material 'Olex2 1.5-ac6-020 (Dolomanov et al., 2009)'
_computing_structure_refinement 'olex2.refine 1.5-ac6-020 (Bourhis et al., 2015)'
_computing_structure_solution 'SHELXT  (Sheldrick, 2015)'
_diffrn_ambient_temperature 293(2)
_diffrn_detector 'Hybrid Pixel Array Detector'
_diffrn_detector_area_resol_mean 5.8140
_diffrn_measured_fraction_theta_full 0.9993
_diffrn_measured_fraction_theta_max 0.9973
_diffrn_measurement_details
;
List of Runs (angles in degrees, time in seconds):

  # Type    Start    End  Width  t~exp~   \w     \q     \k     \f   Frames
#--------------------------------------------------------------------------
  1  \w    -29.00  90.00   0.50   60.00    --    0.80  57.00-150.00  238
  2  \w    -31.00  87.00   0.50   60.00    --    0.80  38.00  60.00  236
  3  \w     14.00  73.00   0.50   60.00    --   -1.50  57.00 -60.00  118
  4  \w     22.00  87.00   0.50   60.00    --   -1.50  38.00 120.00  130
;
_diffrn_measurement_device 'four-circle diffractometer'
_diffrn_measurement_device_type 'XtaLAB AFC12 (RINC): Kappa single'
_diffrn_measurement_method '\w scans'
_diffrn_orient_matrix_type 'CrysAlisPro convention (1999,Acta A55,543-557)'
_diffrn_orient_matrix_UB_11 -0.0161739000
_diffrn_orient_matrix_UB_12 0.0363982000
_diffrn_orient_matrix_UB_13 -0.0072225000
_diffrn_orient_matrix_UB_21 0.0473603000
_diffrn_orient_matrix_UB_22 0.0126679000
_diffrn_orient_matrix_UB_23 0.0108659000
_diffrn_orient_matrix_UB_31 0.0063869000
_diffrn_orient_matrix_UB_32 -0.0016005000
_diffrn_orient_matrix_UB_33 -0.0780095000
_diffrn_radiation_monochromator mirror
_diffrn_radiation_probe x-ray
_diffrn_radiation_type 'Mo K\a'
_diffrn_radiation_wavelength 0.71073
_diffrn_reflns_av_R_equivalents 0.0305
_diffrn_reflns_av_unetI/netI 0.0211
_diffrn_reflns_Laue_measured_fraction_full 0.9993
_diffrn_reflns_Laue_measured_fraction_max 0.9973
_diffrn_reflns_limit_h_max 18
_diffrn_reflns_limit_h_min -19
_diffrn_reflns_limit_k_max 24
_diffrn_reflns_limit_k_min -25
_diffrn_reflns_limit_l_max 11
_diffrn_reflns_limit_l_min -10
_diffrn_reflns_number 31472
_diffrn_reflns_point_group_measured_fraction_full 0.9993
_diffrn_reflns_point_group_measured_fraction_max 0.9973
_diffrn_reflns_theta_full 25.2417
_diffrn_reflns_theta_max 27.10
_diffrn_reflns_theta_min 2.53
_diffrn_source 'micro-focus sealed X-ray tube'
_diffrn_source_type 'Rigaku (Mo) X-ray Source'
_exptl_absorpt_coefficient_mu 0.424
_exptl_absorpt_correction_T_max 1.000
_exptl_absorpt_correction_T_min 0.653
_exptl_absorpt_correction_type gaussian
_exptl_absorpt_process_details
;
CrysAlisPro 1.171.43.143a (Rigaku Oxford Diffraction, 2024)
Numerical absorption correction based on gaussian integration over
a multifaceted crystal model
Empirical absorption correction using spherical harmonics,
implemented in SCALE3 ABSPACK scaling algorithm.
;
_exptl_crystal_colour colourless
_exptl_crystal_colour_primary colourless
_exptl_crystal_density_diffrn 1.342
_exptl_crystal_description 'rect. Prism'
_exptl_crystal_F_000 984.0
_exptl_crystal_size_max 0.62
_exptl_crystal_size_mid 0.11
_exptl_crystal_size_min 0.07
_refine_diff_density_max 0.4654
_refine_diff_density_min -0.3741
_refine_diff_density_rms 0.0435
_refine_ls_d_res_high 0.7801
_refine_ls_d_res_low 8.0589
_refine_ls_goodness_of_fit_ref 1.0841
_refine_ls_hydrogen_treatment refall
_refine_ls_matrix_type full
_refine_ls_number_constraints 0
_refine_ls_number_parameters 487
_refine_ls_number_reflns 5098
_refine_ls_number_restraints 12
_refine_ls_restrained_S_all 1.0827
_refine_ls_R_factor_all 0.0521
_refine_ls_R_factor_gt 0.0417
_refine_ls_shift/su_max 0.0009
_refine_ls_shift/su_mean 0.0001
_refine_ls_structure_factor_coef Fsqd
_refine_ls_weighting_details 'w=1/[\s^2^(Fo^2^)+(0.0201P)^2^+1.0517P] where P=(Fo^2^+2Fc^2^)/3'
_refine_ls_weighting_scheme calc
_refine_ls_wR_factor_gt 0.0857
_refine_ls_wR_factor_ref 0.0910
_reflns_Friedel_coverage 0.0
_reflns_limit_h_max 18
_reflns_limit_h_min -17
_reflns_limit_k_max 23
_reflns_limit_k_min 0
_reflns_limit_l_max 11
_reflns_limit_l_min 0
_reflns_number_gt 4238
_reflns_number_total 5098
_reflns_threshold_expression I>=2u(I)
_cod_data_source_file d5ob01790d2.cif
_cod_data_source_block B22951
_cod_database_code 7160986
_olex2_refinement_description
;
1. Uiso/Uaniso restraints and constraints
Uanis(H11E) \\sim Ueq: with sigma of 0.03 and sigma for terminal atoms of 0.06
Uanis(H10B) \\sim Ueq: with sigma of 0.03 and sigma for terminal atoms of 0.06
;
_olex2_refine_details
;
Refinement using NoSpherA2, an implementation of
NOn-SPHERical Atom-form-factors in Olex2.
Please cite:
F. Kleemiss et al. Chem. Sci. DOI 10.1039/D0SC05526C - 2021
NoSpherA2 implementation of HAR makes use of
tailor-made aspherical atomic form factors calculated
on-the-fly from a Hirshfeld-partitioned electron density (ED) - not from
spherical-atom form factors.

The ED is calculated from a gaussian basis set single determinant SCF
wavefunction - either Hartree-Fock or DFT using selected funtionals
 - for a fragment of the crystal.
This fragment can be embedded in an electrostatic crystal field by employing cluster charges
or modelled using implicit solvation models, depending on the software used.
The following options were used:
   SOFTWARE:       ORCA 5.0
   PARTITIONING:   NoSpherA2
   INT ACCURACY:   Normal
   METHOD:         R2SCAN
   BASIS SET:      def2-TZVP
   CHARGE:         0
   MULTIPLICITY:   1
   DATE:           2025-01-10_09-24-59
;
_olex2_submission_special_instructions 'No special instructions were received'
_oxdiff_exptl_absorpt_empirical_details
;
Empirical correction (ABSPACK) includes:
- Absorption correction using spherical harmonics
- Frame scaling
;
_oxdiff_exptl_absorpt_empirical_full_max 1.427
_oxdiff_exptl_absorpt_empirical_full_min 0.781

loop_
_space_group_symop_id
_space_group_symop_operation_xyz
1 x,y,z
2 -x,y+1/2,-z+1/2
3 -x,-y,-z
4 x,-y-1/2,z-1/2

loop_
_atom_site_label
_atom_site_type_symbol
_atom_site_fract_x
_atom_site_fract_y
_atom_site_fract_z
_atom_site_U_iso_or_equiv
_atom_site_adp_type
_atom_site_occupancy
_atom_site_refinement_flags_posn
_atom_site_refinement_flags_adp
S1 S 0.30331(4) 0.75240(3) 0.05165(6) 0.06422(16) Uani 1.000000 . .
S1B S 0.16215(4) 0.73262(3) 0.06361(6) 0.06643(16) Uani 1.000000 . .
S2 S 0.42034(4) 0.91196(4) 0.31762(9) 0.0834(2) Uani 1.000000 . .
S2B S 0.07365(4) 0.58275(4) 0.36565(10) 0.0910(2) Uani 1.000000 . .
C4 C 0.25817(13) 0.98005(10) 0.42053(19) 0.0504(4) Uani 1.000000 . .
C4B C 0.24297(13) 0.50999(10) 0.43656(19) 0.0495(4) Uani 1.000000 . .
C2 C 0.25658(15) 0.86875(10) 0.2483(2) 0.0522(4) Uani 1.000000 . .
H2 H 0.1804(16) 0.8620(12) 0.238(3) 0.080(7) Uani 1.000000 . .
C2B C 0.22784(15) 0.61817(11) 0.2577(2) 0.0525(4) Uani 1.000000 . .
H2B H 0.2973(16) 0.6243(13) 0.230(3) 0.088(8) Uani 1.000000 . .
N1 N 0.41404(14) 0.84114(10) 0.2050(2) 0.0801(6) Uani 1.000000 . .
C3 C 0.30028(13) 0.92184(10) 0.3337(2) 0.0511(4) Uani 1.000000 . .
C1B C 0.15432(14) 0.66367(10) 0.2003(2) 0.0552(5) Uani 1.000000 . .
C3B C 0.19335(13) 0.56797(10) 0.3545(2) 0.0513(4) Uani 1.000000 . .
C1 C 0.32437(14) 0.82523(10) 0.1783(2) 0.0548(4) Uani 1.000000 . .
N1B N 0.06900(13) 0.65176(11) 0.2481(3) 0.0838(6) Uani 1.000000 . .
C7 C 0.17720(15) 1.09638(10) 0.5774(2) 0.0580(5) Uani 1.000000 . .
C7B C 0.33749(15) 0.39603(10) 0.5903(2) 0.0581(5) Uani 1.000000 . .
C9 C 0.31365(16) 1.02541(12) 0.5117(2) 0.0618(5) Uani 1.000000 . .
H9 H 0.3901(16) 1.0159(12) 0.525(3) 0.095(8) Uani 1.000000 . .
C8B C 0.24190(16) 0.40890(12) 0.6090(3) 0.0640(5) Uani 1.000000 . .
H8B H 0.2034(18) 0.3733(13) 0.685(3) 0.106(9) Uani 1.000000 . .
C9B C 0.19527(16) 0.46472(12) 0.5335(2) 0.0628(5) Uani 1.000000 . .
H9B H 0.1186(18) 0.4737(15) 0.551(3) 0.116(10) Uani 1.000000 . .
C5B C 0.33926(15) 0.49759(13) 0.4183(3) 0.0641(5) Uani 1.000000 . .
H5B H 0.3788(15) 0.5303(13) 0.350(3) 0.103(9) Uani 1.000000 . .
C5 C 0.16083(15) 0.99294(12) 0.4109(2) 0.0626(5) Uani 1.000000 . .
H5 H 0.1153(15) 0.9624(13) 0.343(3) 0.104(9) Uani 1.000000 . .
C8 C 0.27396(16) 1.08246(12) 0.5889(3) 0.0641(5) Uani 1.000000 . .
H8 H 0.3180(18) 1.1184(12) 0.663(3) 0.101(9) Uani 1.000000 . .
C6 C 0.12132(17) 1.05045(13) 0.4880(3) 0.0679(6) Uani 1.000000 . .
H6 H 0.0474(16) 1.0575(13) 0.472(3) 0.106(9) Uani 1.000000 . .
C6B C 0.38571(17) 0.44115(13) 0.4943(3) 0.0693(6) Uani 1.000000 . .
H6B H 0.4581(17) 0.4348(14) 0.472(3) 0.111(9) Uani 1.000000 . .
C10B C 0.38677(19) 0.33391(13) 0.6722(3) 0.0754(6) Uani 1.000000 . .
H10B H 0.340(2) 0.302(2) 0.748(4) 0.172(14) Uani 1.000000 . U
C10 C 0.13526(18) 1.16073(13) 0.6571(3) 0.0741(6) Uani 1.000000 . .
H10 H 0.1874(19) 1.1859(18) 0.738(4) 0.156(15) Uani 1.000000 . .
C11 C 0.1168(3) 1.22344(18) 0.5471(5) 0.1000(10) Uani 1.000000 . .
H11A H 0.182(2) 1.2366(16) 0.498(4) 0.141(14) Uani 1.000000 . .
H11B H 0.091(3) 1.2696(18) 0.608(4) 0.155(15) Uani 1.000000 . .
H11C H 0.060(3) 1.203(2) 0.472(6) 0.18(2) Uani 1.000000 . .
C12 C 0.0438(3) 1.1420(2) 0.7354(5) 0.0948(9) Uani 1.000000 . .
H12A H -0.003(3) 1.1333(18) 0.635(4) 0.176(19) Uani 1.000000 . .
H12B H 0.020(2) 1.1872(19) 0.796(4) 0.150(14) Uani 1.000000 . .
H12C H 0.053(3) 1.099(3) 0.806(5) 0.183(19) Uani 1.000000 . .
C12B C 0.4790(3) 0.3568(2) 0.7518(6) 0.1035(12) Uani 1.000000 . .
H12D H 0.510(4) 0.360(2) 0.643(5) 0.21(3) Uani 1.000000 . .
H12E H 0.507(2) 0.313(2) 0.819(4) 0.182(19) Uani 1.000000 . .
H12F H 0.476(3) 0.400(2) 0.808(5) 0.19(2) Uani 1.000000 . .
C11B C 0.4035(3) 0.27068(19) 0.5656(6) 0.1048(11) Uani 1.000000 . .
H11D H 0.336(3) 0.254(2) 0.516(5) 0.170(17) Uani 1.000000 . .
H11E H 0.432(3) 0.2248(18) 0.630(4) 0.160(14) Uani 1.000000 . U
H11F H 0.459(3) 0.297(2) 0.502(6) 0.22(3) Uani 1.000000 . .

loop_
_atom_site_aniso_label
_atom_site_aniso_U_11
_atom_site_aniso_U_22
_atom_site_aniso_U_33
_atom_site_aniso_U_12
_atom_site_aniso_U_13
_atom_site_aniso_U_23
S1 0.0846(4) 0.0533(3) 0.0555(3) 0.0193(2) 0.0125(2) 0.0035(2)
S1B 0.0782(4) 0.0588(3) 0.0610(3) 0.0215(3) -0.0163(3) -0.0058(2)
S2 0.0540(3) 0.0742(4) 0.1222(6) -0.0002(3) 0.0090(3) -0.0146(4)
S2B 0.0525(3) 0.0864(4) 0.1350(6) 0.0089(3) 0.0163(3) 0.0210(4)
C4 0.0539(10) 0.0463(9) 0.0509(10) -0.0020(8) 0.0003(8) 0.0067(8)
C4B 0.0500(10) 0.0473(9) 0.0513(10) -0.0036(8) 0.0014(8) -0.0077(8)
C2 0.0568(11) 0.0495(10) 0.0502(10) 0.0071(9) 0.0029(9) 0.0036(8)
H2 0.069(15) 0.072(16) 0.098(18) 0.012(13) -0.007(14) -0.032(13)
C2B 0.0502(11) 0.0533(11) 0.0537(11) 0.0053(9) -0.0028(9) -0.0062(9)
H2B 0.066(15) 0.098(18) 0.100(18) 0.004(13) 0.020(13) 0.051(14)
N1 0.0626(12) 0.0688(12) 0.1099(16) 0.0109(9) 0.0178(11) -0.0066(11)
C3 0.0533(10) 0.0462(10) 0.0541(10) 0.0037(8) 0.0048(8) 0.0104(8)
C1B 0.0586(11) 0.0472(10) 0.0592(11) 0.0103(8) -0.0083(9) -0.0137(8)
C3B 0.0484(10) 0.0486(10) 0.0567(10) -0.0007(8) -0.0002(8) -0.0104(8)
C1 0.0620(12) 0.0466(10) 0.0564(11) 0.0124(8) 0.0091(9) 0.0114(8)
N1B 0.0520(11) 0.0798(13) 0.1196(17) 0.0172(9) 0.0019(11) 0.0056(12)
C7 0.0655(12) 0.0502(10) 0.0579(11) -0.0033(9) -0.0024(9) -0.0040(8)
C7B 0.0676(12) 0.0512(10) 0.0556(11) -0.0034(9) 0.0031(9) 0.0019(8)
C9 0.0569(12) 0.0551(11) 0.0728(13) -0.0016(10) -0.0067(10) -0.0032(10)
H9 0.066(15) 0.078(17) 0.14(2) 0.008(13) -0.012(15) -0.038(16)
C8B 0.0656(13) 0.0553(12) 0.0716(13) -0.0071(10) 0.0121(11) 0.0054(10)
H8B 0.11(2) 0.077(18) 0.14(2) -0.014(15) 0.044(18) 0.030(17)
C9B 0.0575(12) 0.0583(12) 0.0733(13) -0.0045(10) 0.0118(10) 0.0014(10)
H9B 0.072(17) 0.11(2) 0.17(3) 0.012(16) 0.037(18) 0.014(19)
C5B 0.0509(12) 0.0727(14) 0.0688(13) -0.0002(10) 0.0044(10) 0.0194(11)
H5B 0.061(15) 0.092(18) 0.16(2) -0.005(13) 0.022(15) 0.046(18)
C5 0.0536(12) 0.0653(13) 0.0687(13) -0.0010(10) -0.0009(10) -0.0173(10)
H5 0.057(14) 0.11(2) 0.14(2) -0.007(13) -0.028(14) -0.060(18)
C8 0.0648(13) 0.0544(12) 0.0722(13) -0.0047(10) -0.0101(10) -0.0041(10)
H8 0.11(2) 0.061(15) 0.13(2) -0.012(14) -0.029(16) -0.049(15)
C6 0.0532(12) 0.0733(14) 0.0769(14) 0.0024(11) -0.0024(11) -0.0205(11)
H6 0.060(15) 0.11(2) 0.15(2) -0.000(14) -0.043(15) -0.050(17)
C6B 0.0540(12) 0.0795(15) 0.0748(14) 0.0049(11) 0.0061(11) 0.0194(12)
H6B 0.069(17) 0.12(2) 0.15(2) 0.001(15) 0.043(16) 0.045(18)
C10B 0.0820(16) 0.0617(13) 0.0828(16) 0.0041(12) 0.0061(13) 0.0177(12)
H10B 0.12(2) 0.25(3) 0.15(2) -0.039(19) 0.009(17) 0.14(2)
C10 0.0765(15) 0.0615(13) 0.0837(16) 0.0033(11) -0.0047(13) -0.0200(12)
H10 0.09(2) 0.19(3) 0.19(3) -0.01(2) -0.03(2) -0.14(3)
C11 0.093(2) 0.0517(16) 0.155(4) -0.0003(16) 0.008(2) 0.0052(18)
H11A 0.10(2) 0.09(2) 0.24(4) 0.000(18) 0.04(2) 0.06(2)
H11B 0.16(3) 0.08(2) 0.23(4) -0.03(2) 0.00(3) -0.05(3)
H11C 0.11(3) 0.13(3) 0.31(6) -0.05(2) -0.03(3) 0.07(3)
C12 0.106(2) 0.084(2) 0.097(2) 0.0101(19) 0.031(2) -0.018(2)
H12A 0.28(5) 0.10(3) 0.15(3) 0.03(3) -0.07(3) -0.06(3)
H12B 0.12(2) 0.14(3) 0.19(3) 0.00(2) 0.07(2) -0.08(3)
H12C 0.21(4) 0.19(4) 0.15(3) 0.06(3) 0.07(3) 0.05(3)
C12B 0.112(3) 0.082(2) 0.113(3) 0.004(2) -0.042(2) 0.017(2)
H12D 0.41(8) 0.08(3) 0.14(3) 0.08(3) 0.06(4) 0.03(3)
H12E 0.13(3) 0.24(4) 0.18(3) -0.02(3) -0.05(2) 0.14(3)
H12F 0.22(4) 0.10(3) 0.24(5) 0.05(3) -0.14(4) -0.03(3)
C11B 0.105(3) 0.0542(17) 0.154(4) 0.0044(17) -0.007(3) -0.0061(19)
H11D 0.15(3) 0.13(3) 0.22(4) -0.01(3) -0.07(3) -0.05(3)
H11E 0.18(3) 0.08(2) 0.22(3) -0.056(18) -0.03(2) 0.036(19)
H11F 0.18(4) 0.14(4) 0.36(7) -0.06(3) 0.09(4) -0.08(4)

loop_
_atom_type_symbol
_atom_type_scat_dispersion_real
_atom_type_scat_dispersion_imag
_atom_type_scat_source
_atom_type_scat_dispersion_source
C 0.00313 0.00162 'NoSpherA2: Chem.Sci. 2021, DOI:10.1039/D0SC05526C' 'Brennan, Cowan, Rev. Sci. Instrum., 1992, 63, 850'
H 0.00000 0.00000 'NoSpherA2: Chem.Sci. 2021, DOI:10.1039/D0SC05526C' 'Brennan, Cowan, Rev. Sci. Instrum., 1992, 63, 850'
N 0.00612 0.00332 'NoSpherA2: Chem.Sci. 2021, DOI:10.1039/D0SC05526C' 'Brennan, Cowan, Rev. Sci. Instrum., 1992, 63, 850'
S 0.12485 0.12449 'NoSpherA2: Chem.Sci. 2021, DOI:10.1039/D0SC05526C' 'Brennan, Cowan, Rev. Sci. Instrum., 1992, 63, 850'

loop_
_exptl_crystal_face_index_h
_exptl_crystal_face_index_k
_exptl_crystal_face_index_l
_exptl_crystal_face_perp_dist
1 -1 0 0.0444
-1 1 0 0.0241
1 0 -5 0.2978
-1 0 5 0.3036
-2 -5 0 0.0640
2 5 0 0.0340

loop_
_geom_angle_atom_site_label_1
_geom_angle_atom_site_label_2
_geom_angle_atom_site_label_3
_geom_angle
_geom_angle_site_symmetry_1
_geom_angle_site_symmetry_3
_geom_angle_publ_flag
C1 S1 S1B 104.15(7) . . ?
C1B S1B S1 104.44(7) . . ?
C3 S2 N1 95.89(10) . . ?
N1B S2B C3B 95.89(10) . . ?
C9 C4 C3 121.59(18) . . ?
C5 C4 C3 120.53(17) . . ?
C5 C4 C9 117.85(19) . . ?
C9B C4B C3B 121.28(18) . . ?
C5B C4B C3B 120.81(17) . . ?
C5B C4B C9B 117.90(19) . . ?
C3 C2 H2 123.7(11) . . ?
C1 C2 H2 125.5(11) . . ?
C1 C2 C3 110.81(19) . . ?
C1B C2B H2B 122.6(12) . . ?
C3B C2B H2B 126.3(12) . . ?
C3B C2B C1B 111.10(19) . . ?
C1 N1 S2 108.67(14) . . ?
C4 C3 S2 122.83(14) . . ?
C2 C3 S2 107.61(14) . . ?
C2 C3 C4 129.52(17) . . ?
C2B C1B S1B 127.91(17) . . ?
N1B C1B S1B 115.24(15) . . ?
N1B C1B C2B 116.8(2) . . ?
C4B C3B S2B 122.76(14) . . ?
C2B C3B S2B 107.49(15) . . ?
C2B C3B C4B 129.74(17) . . ?
C2 C1 S1 127.81(16) . . ?
N1 C1 S1 115.13(15) . . ?
N1 C1 C2 117.02(19) . . ?
C1B N1B S2B 108.74(15) . . ?
C6 C7 C8 117.8(2) . . ?
C10 C7 C8 120.47(19) . . ?
C10 C7 C6 121.7(2) . . ?
C6B C7B C8B 118.1(2) . . ?
C10B C7B C8B 120.1(2) . . ?
C10B C7B C6B 121.8(2) . . ?
H9 C9 C4 120.1(12) . . ?
C8 C9 C4 121.4(2) . . ?
C8 C9 H9 118.5(12) . . ?
H8B C8B C7B 118.4(14) . . ?
C9B C8B C7B 121.0(2) . . ?
C9B C8B H8B 120.6(14) . . ?
C8B C9B C4B 121.3(2) . . ?
H9B C9B C4B 119.3(14) . . ?
H9B C9B C8B 119.4(14) . . ?
H5B C5B C4B 121.4(13) . . ?
C6B C5B C4B 120.5(2) . . ?
C6B C5B H5B 118.1(13) . . ?
H5 C5 C4 122.2(13) . . ?
C6 C5 C4 120.6(2) . . ?
C6 C5 H5 117.1(13) . . ?
C9 C8 C7 120.9(2) . . ?
H8 C8 C7 117.5(13) . . ?
H8 C8 C9 121.6(13) . . ?
C5 C6 C7 121.4(2) . . ?
H6 C6 C7 122.7(13) . . ?
H6 C6 C5 115.8(13) . . ?
C5B C6B C7B 121.2(2) . . ?
H6B C6B C7B 123.1(14) . . ?
H6B C6B C5B 115.7(14) . . ?
H10B C10B C7B 114.5(17) . . ?
C12B C10B C7B 112.9(2) . . ?
C12B C10B H10B 111.8(17) . . ?
C11B C10B C7B 110.3(2) . . ?
C11B C10B H10B 95(2) . . ?
C11B C10B C12B 111.0(3) . . ?
H10 C10 C7 112.0(14) . . ?
C11 C10 C7 110.1(2) . . ?
C11 C10 H10 102(2) . . ?
C12 C10 C7 112.9(2) . . ?
C12 C10 H10 109.9(17) . . ?
C12 C10 C11 109.8(3) . . ?
H11A C11 C10 107.8(17) . . ?
H11B C11 C10 108(2) . . ?
H11B C11 H11A 110(2) . . ?
H11C C11 C10 103.7(19) . . ?
H11C C11 H11A 117(3) . . ?
H11C C11 H11B 110(3) . . ?
H12A C12 C10 99(2) . . ?
H12B C12 C10 110.3(17) . . ?
H12B C12 H12A 110(3) . . ?
H12C C12 C10 112(2) . . ?
H12C C12 H12A 117(3) . . ?
H12C C12 H12B 109(3) . . ?
H12D C12B C10B 87(3) . . ?
H12E C12B C10B 110.6(19) . . ?
H12E C12B H12D 113(3) . . ?
H12F C12B C10B 115(3) . . ?
H12F C12B H12D 118(4) . . ?
H12F C12B H12E 111(3) . . ?
H11D C11B C10B 109(2) . . ?
H11E C11B C10B 109(2) . . ?
H11E C11B H11D 108(3) . . ?
H11F C11B C10B 97(2) . . ?
H11F C11B H11D 123(4) . . ?
H11F C11B H11E 111(3) . . ?

loop_
_geom_bond_atom_site_label_1
_geom_bond_atom_site_label_2
_geom_bond_distance
_geom_bond_site_symmetry_2
_geom_bond_publ_flag
S1 S1B 2.0254(9) . ?
S1 C1 1.775(2) . ?
S1B C1B 1.770(2) . ?
S2 N1 1.649(2) . ?
S2 C3 1.7097(19) . ?
S2B C3B 1.7121(19) . ?
S2B N1B 1.650(2) . ?
C4 C3 1.461(3) . ?
C4 C9 1.390(3) . ?
C4 C5 1.390(3) . ?
C4B C3B 1.460(3) . ?
C4B C9B 1.392(3) . ?
C4B C5B 1.389(3) . ?
C2 H2 1.08(2) . ?
C2 C3 1.374(3) . ?
C2 C1 1.409(3) . ?
C2B H2B 1.02(2) . ?
C2B C1B 1.414(3) . ?
C2B C3B 1.367(3) . ?
N1 C1 1.309(3) . ?
C1B N1B 1.307(3) . ?
C7 C8 1.386(3) . ?
C7 C6 1.390(3) . ?
C7 C10 1.513(3) . ?
C7B C8B 1.381(3) . ?
C7B C6B 1.389(3) . ?
C7B C10B 1.514(3) . ?
C9 H9 1.09(2) . ?
C9 C8 1.385(3) . ?
C8B H8B 1.10(2) . ?
C8B C9B 1.383(3) . ?
C9B H9B 1.11(2) . ?
C5B H5B 1.03(2) . ?
C5B C6B 1.393(3) . ?
C5 H5 1.04(2) . ?
C5 C6 1.390(3) . ?
C8 H8 1.11(2) . ?
C6 H6 1.05(2) . ?
C6B H6B 1.05(2) . ?
C10B H10B 1.13(2) . ?
C10B C12B 1.519(5) . ?
C10B C11B 1.529(4) . ?
C10 H10 1.12(2) . ?
C10 C11 1.535(4) . ?
C10 C12 1.526(4) . ?
C11 H11A 1.06(3) . ?
C11 H11B 1.08(4) . ?
C11 H11C 1.09(4) . ?
C12 H12A 1.11(4) . ?
C12 H12B 1.05(3) . ?
C12 H12C 1.02(4) . ?
C12B H12D 1.08(4) . ?
C12B H12E 1.08(3) . ?
C12B H12F 0.95(4) . ?
C11B H11D 1.08(4) . ?
C11B H11E 1.09(4) . ?
C11B H11F 1.10(4) . ?

loop_
_geom_torsion_atom_site_label_1
_geom_torsion_atom_site_label_2
_geom_torsion_atom_site_label_3
_geom_torsion_atom_site_label_4
_geom_torsion
_geom_torsion_site_symmetry_1
_geom_torsion_site_symmetry_2
_geom_torsion_site_symmetry_3
_geom_torsion_site_symmetry_4
_geom_torsion_publ_flag
S1 C1 C2 C3 -177.24(17) . . . . ?
S1 C1 N1 S2 177.32(12) . . . . ?
S1B C1B C2B C3B -175.77(17) . . . . ?
S1B C1B N1B S2B 176.31(12) . . . . ?
S2 N1 C1 C2 -0.57(18) . . . . ?
S2 C3 C4 C9 -8.62(18) . . . . ?
S2 C3 C4 C5 169.55(16) . . . . ?
S2 C3 C2 C1 0.06(13) . . . . ?
S2B C3B C4B C9B -2.28(18) . . . . ?
S2B C3B C4B C5B 176.66(16) . . . . ?
S2B C3B C2B C1B -0.50(14) . . . . ?
S2B N1B C1B C2B -0.72(19) . . . . ?
C4 C3 C2 C1 177.6(2) . . . . ?
C4 C9 C8 C7 -0.2(2) . . . . ?
C4 C5 C6 C7 -0.4(3) . . . . ?
C4B C3B C2B C1B 178.7(2) . . . . ?
C4B C9B C8B C7B -0.2(2) . . . . ?
C4B C5B C6B C7B -0.2(3) . . . . ?

loop_
_restr_U_iso_atom_site_label
_restr_U_iso_weight_param
H10B 0.0600
H11E 0.0600

loop_
_exptl_oxdiff_crystal_face_indexfrac_h
_exptl_oxdiff_crystal_face_indexfrac_k
_exptl_oxdiff_crystal_face_indexfrac_l
_exptl_oxdiff_crystal_face_x
_exptl_oxdiff_crystal_face_y
_exptl_oxdiff_crystal_face_z
1.0019 -0.9998 -0.0001 -0.0526 0.0348 0.0080
-1.0019 0.9998 0.0001 0.0526 -0.0348 -0.0080
0.9888 -0.0094 -5.0005 0.0198 -0.0076 0.3964
-0.9888 0.0094 5.0005 -0.0198 0.0076 -0.3964
-1.9950 -5.0057 0.0081 -0.1500 -0.1578 -0.0054
1.9950 5.0057 -0.0081 0.1500 0.1578 0.0054
